data_7027156
loop_
_publ_author_name
'Klein, Axel'
'Kasack, Volker'
'Reinhardt, Ralf'
'Sixt, Torsten'
'Scheiring, Thomas'
'Zalis, Stanislav'
'Fiedler, Jan'
'Kaim, Wolfgang'

_publ_section_title
;
 2,5-Bis(1-phenyliminoethyl)pyrazine (bpip): a conjugated metal--metal
 bridging acceptor ligand and its homodinuclear complexes with low-valent
 metal centres
;
_journal_issue 4
_journal_name_full 'Journal of the Chemical Society, Dalton Transactions'
_journal_page_first 575
_journal_paper_doi 10.1039/a808293f
_journal_year 1999
_chemical_formula_analytical 'C20 H18 N4'
_chemical_formula_moiety 'C20 H18 N4'
_chemical_formula_structural 'C20 H18 N4'
_chemical_formula_sum 'C20 H18 N4'
_chemical_formula_weight 314.38
_chemical_name_common 2,5-Bis(1-phenylimonoethyl)pyrazine
_chemical_name_systematic 2,5-Bis(1-phenyliminoethyl)pyrazine
_space_group_IT_number 61
_symmetry_cell_setting orthorhombic
_symmetry_space_group_name_Hall '-P 2ac 2ab'
_symmetry_space_group_name_H-M 'P b c a'
_atom_sites_solution_hydrogens geom
_atom_sites_solution_primary direct
_atom_sites_solution_secondary difmap
_audit_creation_method SHELXL
_cell_angle_alpha 90.00
_cell_angle_beta 90.00
_cell_angle_gamma 90.00
_cell_formula_units_Z 4
_cell_length_a 6.3013(4)
_cell_length_b 7.8308(7)
_cell_length_c 33.242(3)
_cell_measurement_temperature 183(2)
_cell_volume 1640.3(2)
_computing_cell_refinement 'Siemens Diffractometer Software'
_computing_data_collection 'Siemens Diffractometer Software'
_computing_data_reduction 'SHELXLTL-Plus X-DisK'
_computing_molecular_graphics 'SHELXLTL-Plus XP'
_computing_publication_material SHELXL-94
_computing_structure_refinement 'SHELXL-94 (Sheldrick, 1994)'
_computing_structure_solution 'SHELXS-86 (Sheldrick, 1990)'
_diffrn_ambient_temperature 183(2)
_diffrn_measurement_device Siemens-P4
_diffrn_radiation_monochromator graphite
_diffrn_radiation_source 'fine-focus sealed tube'
_diffrn_radiation_type MoK\a
_diffrn_radiation_wavelength 0.71073
_diffrn_reflns_av_R_equivalents 0.0000
_diffrn_reflns_av_sigmaI/netI 0.0436
_diffrn_reflns_limit_h_max 8
_diffrn_reflns_limit_h_min -4
_diffrn_reflns_limit_k_max 11
_diffrn_reflns_limit_k_min 0
_diffrn_reflns_limit_l_max 46
_diffrn_reflns_limit_l_min -46
_diffrn_reflns_number 2370
_diffrn_reflns_theta_max 29.99
_diffrn_reflns_theta_min 2.45
_exptl_absorpt_coefficient_mu 0.078
_exptl_crystal_colour 'pale yellow'
_exptl_crystal_density_diffrn 1.273
_exptl_crystal_description needles
_exptl_crystal_F_000 664
_exptl_crystal_size_max 0.4
_exptl_crystal_size_mid 0.3
_exptl_crystal_size_min 0.2
_refine_diff_density_max 0.248
_refine_diff_density_min -0.221
_refine_diff_density_rms 0.044
_refine_ls_extinction_coef 0.0109(25)
_refine_ls_extinction_expression Fc^*^=kFc[1+0.001xFc^2^\l^3^/sin(2\q)]^-1/4^
_refine_ls_extinction_method SHELXL
_refine_ls_goodness_of_fit_all 1.046
_refine_ls_goodness_of_fit_obs 1.110
_refine_ls_matrix_type full
_refine_ls_number_parameters 146
_refine_ls_number_reflns 2255
_refine_ls_number_restraints 0
_refine_ls_restrained_S_all 1.116
_refine_ls_restrained_S_obs 1.110
_refine_ls_R_factor_all 0.0756
_refine_ls_R_factor_obs 0.0480
_refine_ls_shift/esd_max 0.001
_refine_ls_shift/esd_mean 0.000
_refine_ls_structure_factor_coef Fsqd
_refine_ls_weighting_details 'w=1/[\s^2^(Fo^2^)+(0.0621P)^2^+0.2949P] where P=(Fo^2^+2Fc^2^)/3'
_refine_ls_weighting_scheme calc
_refine_ls_wR_factor_all 0.1449
_refine_ls_wR_factor_obs 0.1201
_reflns_number_observed 1680
_reflns_number_total 2370
_reflns_observed_criterion >2sigma(I)
_cod_data_source_file 808293fsup1.cif
_cod_data_source_block bip2
_cod_depositor_comments
;
The following automatic conversions were performed:

'_refine_ls_weighting_scheme' value 'calc
w=1/[\s^2^(Fo^2^)+(0.0621P)^2^+0.2949P] where P=(Fo^2^+2Fc^2^)/3' was
changed to 'calc'. New tag '_refine_ls_weighting_details' was
created. The value of the new tag was set to
'w=1/[\s^2^(Fo^2^)+(0.0621P)^2^+0.2949P] where P=(Fo^2^+2Fc^2^)/3'.

Automatic conversion script
Id: cif_fix_values 3143 2015-03-26 13:38:13Z robertas 
;
_cod_original_sg_symbol_H-M Pbca
_cod_database_code 7027156

loop_
_symmetry_equiv_pos_as_xyz
'x, y, z'
'-x+1/2, -y, z+1/2'
'-x, y+1/2, -z+1/2'
'x+1/2, -y+1/2, -z'
'-x, -y, -z'
'x-1/2, y, -z-1/2'
'x, -y-1/2, z-1/2'
'-x-1/2, y-1/2, z'

loop_
_atom_site_aniso_label
_atom_site_aniso_U_11
_atom_site_aniso_U_22
_atom_site_aniso_U_33
_atom_site_aniso_U_23
_atom_site_aniso_U_13
_atom_site_aniso_U_12
C1 0.0339(7) 0.0299(7) 0.0307(6) -0.0002(5) 0.0029(5) -0.0040(6)
C2 0.0338(7) 0.0368(8) 0.0289(6) -0.0035(5) -0.0018(6) 0.0024(6)
C3 0.0346(7) 0.0376(7) 0.0272(6) 0.0034(6) 0.0032(5) 0.0046(6)
C4 0.0337(7) 0.0361(7) 0.0328(7) 0.0051(5) 0.0051(6) -0.0033(6)
C5 0.0299(7) 0.0366(7) 0.0288(6) 0.0000(5) 0.0024(5) -0.0049(6)
C6 0.0274(6) 0.0314(7) 0.0244(6) 0.0005(5) 0.0043(5) 0.0012(5)
C7 0.0333(7) 0.0263(6) 0.0265(6) -0.0031(5) 0.0045(5) -0.0034(5)
C8 0.0338(7) 0.0301(7) 0.0252(6) -0.0031(5) 0.0073(5) -0.0062(6)
C9 0.0327(7) 0.0548(10) 0.0303(7) 0.0071(6) 0.0102(6) -0.0037(7)
C71 0.0323(7) 0.0412(8) 0.0345(7) -0.0015(6) 0.0070(6) 0.0011(6)
N1 0.0326(6) 0.0342(6) 0.0253(5) 0.0014(4) 0.0032(5) -0.0037(5)
N2 0.0333(7) 0.0541(8) 0.0299(6) 0.0062(5) 0.0085(5) -0.0026(6)

loop_
_atom_site_label
_atom_site_type_symbol
_atom_site_fract_x
_atom_site_fract_y
_atom_site_fract_z
_atom_site_U_iso_or_equiv
_atom_site_thermal_displace_type
_atom_site_occupancy
_atom_site_calc_flag
C1 C -0.1164(2) 0.1549(2) 0.33368(4) 0.0315(3) Uani 1 d
C2 C -0.1281(2) 0.2142(2) 0.29437(4) 0.0332(3) Uani 1 d
H2 H -0.2236(31) 0.1548(25) 0.2747(5) 0.045(5) Uiso 1 d
C3 C -0.0100(2) 0.3538(2) 0.28216(4) 0.0332(3) Uani 1 d
H3 H -0.0153(26) 0.3976(20) 0.2549(5) 0.027(4) Uiso 1 d
C4 C 0.1228(2) 0.4343(2) 0.30948(4) 0.0342(3) Uani 1 d
H4 H 0.2087(30) 0.5369(24) 0.3014(5) 0.042(5) Uiso 1 d
C5 C 0.1390(2) 0.3748(2) 0.34878(4) 0.0318(3) Uani 1 d
H5 H 0.2287(30) 0.4314(24) 0.3687(5) 0.039(5) Uiso 1 d
C6 C 0.0170(2) 0.2364(2) 0.36118(4) 0.0277(3) Uani 1 d
C7 C -0.1059(2) 0.1484(2) 0.42495(4) 0.0287(3) Uani 1 d
C8 C -0.0499(2) 0.0728(2) 0.46464(4) 0.0297(3) Uani 1 d
C9 C -0.1580(3) -0.0321(2) 0.52501(4) 0.0393(4) Uani 1 d
H9 H -0.2668(39) -0.0529(30) 0.5447(7) 0.064(6) Uiso 1 d
C71 C -0.3365(2) 0.1840(2) 0.41735(5) 0.0360(3) Uani 1 d
H71C H -0.3595(29) 0.2638(26) 0.3951(6) 0.047(5) Uiso 1 d
H71B H -0.4057(31) 0.2286(26) 0.4422(5) 0.049(5) Uiso 1 d
H71A H -0.4068(36) 0.0760(29) 0.4110(6) 0.058(6) Uiso 1 d
N1 N 0.0489(2) 0.1748(2) 0.40087(3) 0.0307(3) Uani 1 d
N2 N -0.2089(2) 0.0406(2) 0.49011(4) 0.0391(3) Uani 1 d
H1 H -0.1927(27) 0.0557(24) 0.3418(5) 0.032(4) Uiso 1 d

loop_
_atom_type_symbol
_atom_type_description
_atom_type_scat_dispersion_real
_atom_type_scat_dispersion_imag
_atom_type_scat_source
C C 0.0033 0.0016 'International Tables Vol C Tables 4.2.6.8 and 6.1.1.4'
H H 0.0000 0.0000 'International Tables Vol C Tables 4.2.6.8 and 6.1.1.4'
N N 0.0061 0.0033 'International Tables Vol C Tables 4.2.6.8 and 6.1.1.4'

loop_
_geom_angle_atom_site_label_1
_geom_angle_atom_site_label_2
_geom_angle_atom_site_label_3
_geom_angle
_geom_angle_site_symmetry_1
_geom_angle_site_symmetry_3
C2 C1 C6 119.67(13) . .
C3 C2 C1 120.79(14) . .
C2 C3 C4 119.45(13) . .
C3 C4 C5 120.46(14) . .
C4 C5 C6 119.95(14) . .
C5 C6 C1 119.65(12) . .
C5 C6 N1 117.54(12) . .
C1 C6 N1 122.57(13) . .
N1 C7 C8 116.00(13) . .
N1 C7 C71 127.10(13) . .
C8 C7 C71 116.90(12) . .
N2 C8 C9 120.40(13) . 5_556
N2 C8 C7 117.33(13) . .
C9 C8 C7 122.25(12) 5_556 .
N2 C9 C8 122.69(13) . 5_556
C7 N1 C6 121.94(12) . .
C9 N2 C8 116.90(13) . .

loop_
_geom_bond_atom_site_label_1
_geom_bond_atom_site_label_2
_geom_bond_distance
_geom_bond_site_symmetry_2
C1 C2 1.389(2) .
C1 C6 1.396(2) .
C2 C3 1.383(2) .
C3 C4 1.387(2) .
C4 C5 1.391(2) .
C5 C6 1.391(2) .
C6 N1 1.419(2) .
C7 N1 1.279(2) .
C7 C8 1.489(2) .
C7 C71 1.501(2) .
C8 N2 1.336(2) .
C8 C9 1.392(2) 5_556
C9 N2 1.331(2) .
C9 C8 1.392(2) 5_556

loop_
_geom_torsion_atom_site_label_1
_geom_torsion_atom_site_label_2
_geom_torsion_atom_site_label_3
_geom_torsion_atom_site_label_4
_geom_torsion
_geom_torsion_site_symmetry_1
_geom_torsion_site_symmetry_4
C6 C1 C2 C3 -0.3(2) . .
C1 C2 C3 C4 0.5(2) . .
C2 C3 C4 C5 0.5(2) . .
C3 C4 C5 C6 -1.8(2) . .
C4 C5 C6 C1 1.9(2) . .
C4 C5 C6 N1 176.41(13) . .
C2 C1 C6 C5 -0.9(2) . .
C2 C1 C6 N1 -175.07(13) . .
N1 C7 C8 N2 -178.68(13) . .
C71 C7 C8 N2 0.9(2) . .
N1 C7 C8 C9 -0.4(2) . 5_556
C71 C7 C8 C9 179.14(14) . 5_556
C8 C7 N1 C6 176.09(12) . .
C71 C7 N1 C6 -3.4(2) . .
C5 C6 N1 C7 130.49(15) . .
C1 C6 N1 C7 -55.2(2) . .
C8 C9 N2 C8 0.5(3) 5_556 .
C9 C8 N2 C9 -0.5(3) 5_556 .
C7 C8 N2 C9 177.86(14) . .
